data_7055677
loop_
_publ_author_name
'Huang, Yong-Qing'
'Wan, Yi'
'Chen, Huai-Ying'
'Wang, Yang'
'Zhao, Yue'
'Xiao, Xin-Feng'

_publ_section_title
;
 Construction of metal--organic coordination networks with various
 metal-linker secondary building units: structures and properties
;
_journal_issue 9
_journal_name_full 'New J. Chem.'
_journal_page_first 7587
_journal_paper_doi 10.1039/C6NJ01231K
_journal_volume 40
_journal_year 2016
_chemical_formula_moiety 'C21 H22 Ce Mg1.50 N3 O18.50'
_chemical_formula_sum 'C21 H22 Ce Mg1.5 N3 O18.5'
_chemical_formula_weight 789.00
_chemical_name_systematic
; 
 [CeMg1.5(oPDA)3(H2O)3]-3.5H2O 
;
_space_group_IT_number 192
_symmetry_cell_setting hexagonal
_symmetry_space_group_name_Hall '-P 6 2c'
_symmetry_space_group_name_H-M 'P 6/m c c'
_atom_sites_solution_hydrogens mixed
_atom_sites_solution_primary direct
_atom_sites_solution_secondary difmap
_audit_creation_method SHELXL-97
_audit_update_record
;
2015-11-11 deposited with the CCDC.
2016-07-04 downloaded from the CCDC.
;
_cell_angle_alpha 90.00
_cell_angle_beta 90.00
_cell_angle_gamma 120.00
_cell_formula_units_Z 4
_cell_length_a 15.6115(9)
_cell_length_b 15.6115(9)
_cell_length_c 15.1842(12)
_cell_measurement_reflns_used 8591
_cell_measurement_temperature 296(2)
_cell_measurement_theta_max 28.4
_cell_measurement_theta_min 2.6
_cell_volume 3204.9(4)
_computing_structure_refinement 'SHELXL-97 (Sheldrick, 1997)'
_computing_structure_solution 'SHELXS-97 (Sheldrick, 1990)'
_diffrn_ambient_temperature 296(2)
_diffrn_measured_fraction_theta_full 1.000
_diffrn_measured_fraction_theta_max 1.000
_diffrn_measurement_device_type 'Bruker Smart ApecII CCD diffracmeter'
_diffrn_measurement_method '\w and \f'
_diffrn_radiation_monochromator graphite
_diffrn_radiation_source 'fine-focus sealed tube'
_diffrn_radiation_type MoK\a
_diffrn_radiation_wavelength 0.71073
_diffrn_reflns_av_R_equivalents 0.0323
_diffrn_reflns_av_sigmaI/netI 0.0132
_diffrn_reflns_limit_h_max 19
_diffrn_reflns_limit_h_min -20
_diffrn_reflns_limit_k_max 15
_diffrn_reflns_limit_k_min -20
_diffrn_reflns_limit_l_max 19
_diffrn_reflns_limit_l_min -20
_diffrn_reflns_number 21308
_diffrn_reflns_theta_full 28.41
_diffrn_reflns_theta_max 28.41
_diffrn_reflns_theta_min 1.51
_exptl_absorpt_coefficient_mu 1.531
_exptl_absorpt_correction_T_max 0.7918
_exptl_absorpt_correction_T_min 0.7393
_exptl_absorpt_correction_type multi-scan
_exptl_absorpt_process_details sadabs(1997)
_exptl_crystal_colour colorless
_exptl_crystal_density_diffrn 1.635
_exptl_crystal_density_method 'not measured'
_exptl_crystal_description block
_exptl_crystal_F_000 1572
_exptl_crystal_size_max 0.21
_exptl_crystal_size_mid 0.18
_exptl_crystal_size_min 0.16
_refine_diff_density_max 0.984
_refine_diff_density_min -0.504
_refine_diff_density_rms 0.111
_refine_ls_extinction_method none
_refine_ls_goodness_of_fit_ref 1.243
_refine_ls_hydrogen_treatment mixed
_refine_ls_matrix_type full
_refine_ls_number_parameters 82
_refine_ls_number_reflns 1408
_refine_ls_number_restraints 9
_refine_ls_restrained_S_all 1.250
_refine_ls_R_factor_all 0.0282
_refine_ls_R_factor_gt 0.0250
_refine_ls_shift/su_max 0.000
_refine_ls_shift/su_mean 0.000
_refine_ls_structure_factor_coef Fsqd
_refine_ls_weighting_details 'calc w=1/[\s^2^(Fo^2^)+(0.0559P)^2^+1.3368P] where P=(Fo^2^+2Fc^2^)/3'
_refine_ls_weighting_scheme calc
_refine_ls_wR_factor_gt 0.0921
_refine_ls_wR_factor_ref 0.0947
_reflns_number_gt 1249
_reflns_number_total 1408
_reflns_threshold_expression >2sigma(I)
_cod_data_source_file c6nj01231k2.cif
_cod_data_source_block 3
_cod_depositor_comments 'Adding full bibliography for 7055675--7055677.cif.'
_cod_original_formula_sum 'C21 H22 Ce Mg1.50 N3 O18.50'
_cod_database_code 7055677

loop_
_symmetry_equiv_pos_as_xyz
'x, y, z'
'-y, x-y, z'
'-x+y, -x, z'
'-x, -y, z'
'y, -x+y, z'
'x-y, x, z'
'y, x, -z+1/2'
'x-y, -y, -z+1/2'
'-x, -x+y, -z+1/2'
'-y, -x, -z+1/2'
'-x+y, y, -z+1/2'
'x, x-y, -z+1/2'
'-x, -y, -z'
'y, -x+y, -z'
'x-y, x, -z'
'x, y, -z'
'-y, x-y, -z'
'-x+y, -x, -z'
'-y, -x, z-1/2'
'-x+y, y, z-1/2'
'x, x-y, z-1/2'
'y, x, z-1/2'
'x-y, -y, z-1/2'
'-x, -x+y, z-1/2'

loop_
_atom_site_label
_atom_site_type_symbol
_atom_site_fract_x
_atom_site_fract_y
_atom_site_fract_z
_atom_site_U_iso_or_equiv
_atom_site_adp_type
_atom_site_occupancy
_atom_site_symmetry_multiplicity
_atom_site_calc_flag
_atom_site_refinement_flags
Ce1 Ce -0.3333 0.3333 -0.2500 0.01796(14) Uani 1 6 d S
Mg1 Mg 0.0000 0.5000 0.0000 0.0199(3) Uani 1 4 d S
O1W O -0.12979(17) 0.51046(17) 0.0000 0.0278(5) Uani 1 2 d S
H1WA H -0.1664 0.4764 -0.0399 0.042 Uiso 0.50 1 calc PR
O2W O 0.0451(12) 0.2672(9) 0.0000 0.234(5) Uani 1 2 d SD
H2WA H 0.098(9) 0.264(15) 0.0000 0.351 Uiso 1 2 d SD
H2WB H 0.066(14) 0.329(3) 0.0000 0.351 Uiso 1 2 d SD
O3W O 0.0000 0.0000 -0.2500 0.31(2) Uani 1 12 d SU
O1 O -0.19558(14) 0.38449(14) -0.14142(13) 0.0334(4) Uani 1 1 d .
O2 O -0.05831(12) 0.38839(13) -0.09422(11) 0.0343(4) Uani 1 1 d .
N1 N -0.23701(11) 0.23701(11) -0.2500 0.0233(6) Uani 1 2 d S
C1 C -0.13465(17) 0.35303(17) -0.13922(15) 0.0259(5) Uani 1 1 d .
C2 C -0.15932(16) 0.26490(17) -0.19690(15) 0.0268(5) Uani 1 1 d .
C3 C -0.1070(2) 0.2153(2) -0.1943(2) 0.0424(7) Uani 1 1 d .
H3A H -0.0539 0.2352 -0.1559 0.051 Uiso 1 1 calc R
C4 C -0.13507(17) 0.13507(17) -0.2500 0.0548(14) Uani 1 2 d S
H4A H -0.1007 0.1007 -0.2500 0.066 Uiso 1 2 calc SR

loop_
_atom_site_aniso_label
_atom_site_aniso_U_11
_atom_site_aniso_U_22
_atom_site_aniso_U_33
_atom_site_aniso_U_23
_atom_site_aniso_U_13
_atom_site_aniso_U_12
Ce1 0.01885(16) 0.01885(16) 0.0162(2) 0.000 0.000 0.00942(8)
Mg1 0.0164(7) 0.0227(7) 0.0175(7) 0.000 0.000 0.0075(5)
O1W 0.0249(11) 0.0326(12) 0.0257(11) 0.000 0.000 0.0143(10)
O2W 0.431(17) 0.195(10) 0.149(7) 0.000 0.000 0.212(11)
O3W 0.21(2) 0.21(2) 0.52(5) 0.000 0.000 0.104(10)
O1 0.0348(10) 0.0402(10) 0.0325(9) -0.0161(8) -0.0152(8) 0.0241(8)
O2 0.0291(9) 0.0405(9) 0.0355(9) -0.0159(8) -0.0143(7) 0.0189(8)
N1 0.0235(10) 0.0235(10) 0.0234(13) -0.0058(8) -0.0058(8) 0.0122(12)
C1 0.0246(10) 0.0289(11) 0.0235(10) -0.0051(9) -0.0054(9) 0.0128(9)
C2 0.0245(11) 0.0277(11) 0.0284(11) -0.0052(9) -0.0068(9) 0.0133(9)
C3 0.0362(14) 0.0448(15) 0.0552(17) -0.0173(13) -0.0202(13) 0.0270(13)
C4 0.048(2) 0.048(2) 0.085(4) -0.029(2) -0.029(2) 0.037(2)

loop_
_atom_type_symbol
_atom_type_description
_atom_type_scat_dispersion_real
_atom_type_scat_dispersion_imag
_atom_type_scat_source
C C 0.0033 0.0016 'International Tables Vol C Tables 4.2.6.8 and 6.1.1.4'
H H 0.0000 0.0000 'International Tables Vol C Tables 4.2.6.8 and 6.1.1.4'
N N 0.0061 0.0033 'International Tables Vol C Tables 4.2.6.8 and 6.1.1.4'
O O 0.0106 0.0060 'International Tables Vol C Tables 4.2.6.8 and 6.1.1.4'
Mg Mg 0.0486 0.0363 'International Tables Vol C Tables 4.2.6.8 and 6.1.1.4'
Ce Ce -0.2486 2.6331 'International Tables Vol C Tables 4.2.6.8 and 6.1.1.4'

loop_
_geom_angle_atom_site_label_1
_geom_angle_atom_site_label_2
_geom_angle_atom_site_label_3
_geom_angle
_geom_angle_site_symmetry_1
_geom_angle_site_symmetry_3
O1 Ce1 O1 81.31(7) 11_454 10_554
O1 Ce1 O1 124.22(8) 11_454 3_455
O1 Ce1 O1 83.82(10) 10_554 3_455
O1 Ce1 O1 147.91(9) 11_454 .
O1 Ce1 O1 124.22(8) 10_554 .
O1 Ce1 O1 81.31(7) 3_455 .
O1 Ce1 O1 81.32(7) 11_454 12_564
O1 Ce1 O1 81.32(7) 10_554 12_564
O1 Ce1 O1 147.91(9) 3_455 12_564
O1 Ce1 O1 83.82(10) . 12_564
O1 Ce1 O1 83.82(10) 11_454 2_565
O1 Ce1 O1 147.91(9) 10_554 2_565
O1 Ce1 O1 81.32(7) 3_455 2_565
O1 Ce1 O1 81.32(7) . 2_565
O1 Ce1 O1 124.22(8) 12_564 2_565
O1 Ce1 N1 62.11(4) 11_454 3_455
O1 Ce1 N1 73.96(4) 10_554 3_455
O1 Ce1 N1 62.11(4) 3_455 3_455
O1 Ce1 N1 138.09(5) . 3_455
O1 Ce1 N1 138.09(5) 12_564 3_455
O1 Ce1 N1 73.95(4) 2_565 3_455
O1 Ce1 N1 138.09(5) 11_454 .
O1 Ce1 N1 62.11(4) 10_554 .
O1 Ce1 N1 73.96(4) 3_455 .
O1 Ce1 N1 62.11(4) . .
O1 Ce1 N1 73.96(5) 12_564 .
O1 Ce1 N1 138.09(5) 2_565 .
N1 Ce1 N1 120.0 3_455 .
O1 Ce1 N1 73.96(4) 11_454 2_565
O1 Ce1 N1 138.09(5) 10_554 2_565
O1 Ce1 N1 138.09(5) 3_455 2_565
O1 Ce1 N1 73.96(4) . 2_565
O1 Ce1 N1 62.11(4) 12_564 2_565
O1 Ce1 N1 62.11(4) 2_565 2_565
N1 Ce1 N1 120.0 3_455 2_565
N1 Ce1 N1 120.0 . 2_565
O2 Mg1 O2 180.0 . 13_565
O2 Mg1 O2 93.07(10) . 4_565
O2 Mg1 O2 86.93(10) 13_565 4_565
O2 Mg1 O2 86.93(10) . 16
O2 Mg1 O2 93.07(10) 13_565 16
O2 Mg1 O2 180.0 4_565 16
O2 Mg1 O1W 91.71(6) . .
O2 Mg1 O1W 88.29(6) 13_565 .
O2 Mg1 O1W 88.29(6) 4_565 .
O2 Mg1 O1W 91.71(6) 16 .
O2 Mg1 O1W 88.29(6) . 13_565
O2 Mg1 O1W 91.71(6) 13_565 13_565
O2 Mg1 O1W 91.71(6) 4_565 13_565
O2 Mg1 O1W 88.29(6) 16 13_565
O1W Mg1 O1W 180.0 . 13_565
Mg1 O1W H1WA 109.5 . .
H2WA O2W H2WB 104(3) . .
C1 O1 Ce1 125.72(15) . .
C1 O2 Mg1 132.33(15) . .
C2 N1 C2 119.4(3) 10_554 .
C2 N1 Ce1 120.29(15) 10_554 .
C2 N1 Ce1 120.29(15) . .
O2 C1 O1 125.6(2) . .
O2 C1 C2 118.4(2) . .
O1 C1 C2 115.98(19) . .
N1 C2 C3 122.1(2) . .
N1 C2 C1 115.1(2) . .
C3 C2 C1 122.9(2) . .
C2 C3 C4 118.8(3) . .
C2 C3 H3A 120.6 . .
C4 C3 H3A 120.6 . .
C3 C4 C3 118.9(4) 10_554 .
C3 C4 H4A 120.5 10_554 .
C3 C4 H4A 120.5 . .

loop_
_geom_bond_atom_site_label_1
_geom_bond_atom_site_label_2
_geom_bond_distance
_geom_bond_site_symmetry_2
Ce1 O1 2.5026(18) 11_454
Ce1 O1 2.5027(18) 10_554
Ce1 O1 2.5027(18) 3_455
Ce1 O1 2.5027(18) .
Ce1 O1 2.5027(18) 12_564
Ce1 O1 2.5027(18) 2_565
Ce1 N1 2.605(3) 3_455
Ce1 N1 2.605(3) .
Ce1 N1 2.605(3) 2_565
Mg1 O2 2.0798(16) .
Mg1 O2 2.0798(16) 13_565
Mg1 O2 2.0798(16) 4_565
Mg1 O2 2.0798(16) 16
Mg1 O1W 2.113(2) .
Mg1 O1W 2.113(2) 13_565
O1W H1WA 0.8200 .
O2W H2WA 0.851(10) .
O2W H2WB 0.850(10) .
O1 C1 1.270(3) .
O2 C1 1.239(3) .
N1 C2 1.335(3) 10_554
N1 C2 1.335(3) .
C1 C2 1.510(3) .
C2 C3 1.378(3) .
C3 C4 1.389(4) .
C3 H3A 0.9300 .
C4 C3 1.388(4) 10_554
C4 H4A 0.9300 .
